data_1520127
loop_
_publ_author_name
'Wu, Jianfeng'
'Zhao, Lang'
'Zhang, Peng'
'Zhang, Li'
'Guo, Mei'
'Tang, Jinkui'

_publ_section_title
;
 Linear 3d-4f compounds: synthesis, structure, and determination of the
 d-f magnetic interaction.
;
_journal_issue 26
_journal_name_full 'Dalton transactions (Cambridge, England : 2003)'
_journal_page_first 11935
_journal_page_last 11942
_journal_paper_doi 10.1039/c5dt01382h
_journal_volume 44
_journal_year 2015
_chemical_formula_moiety 'C78 H74 Co2 Gd2 N4 O25'
_chemical_formula_sum 'C78 H74 Co2 Gd2 N4 O25'
_chemical_formula_weight 1899.77
_space_group_crystal_system monoclinic
_space_group_IT_number 15
_space_group_name_Hall '-C 2yc'
_space_group_name_H-M_alt 'C 1 2/c 1'
_symmetry_space_group_name_Hall '-C 2yc'
_symmetry_space_group_name_H-M 'C 1 2/c 1'
_atom_sites_solution_hydrogens geom
_audit_creation_method SHELXL-2014/7
_audit_update_record
;
2015-05-06 deposited with the CCDC.
2015-05-29 downloaded from the CCDC.
;
_cell_angle_alpha 90
_cell_angle_beta 121.179(3)
_cell_angle_gamma 90
_cell_formula_units_Z 4
_cell_length_a 24.175(4)
_cell_length_b 16.937(3)
_cell_length_c 22.730(5)
_cell_measurement_reflns_used 3750
_cell_measurement_temperature 293(2)
_cell_measurement_theta_max 21.19
_cell_measurement_theta_min 2.40
_cell_volume 7963(3)
_computing_cell_refinement 'Bruker SMART'
_computing_data_collection 'Bruker SMART'
_computing_data_reduction 'Bruker SAINT'
_computing_molecular_graphics 'SHELXL-2014/7 (Sheldrick, 2014)'
_computing_structure_refinement 'SHELXL-2014/7 (Sheldrick, 2014)'
_computing_structure_solution 'SHELXL-2014/7 (Sheldrick, 2014)'
_diffrn_ambient_temperature 293(2)
_diffrn_measured_fraction_theta_full 0.994
_diffrn_measured_fraction_theta_max 0.994
_diffrn_measurement_device_type 'CCD area detector'
_diffrn_measurement_method 'phi and omega scans'
_diffrn_radiation_type MoK\a
_diffrn_radiation_wavelength 0.71073
_diffrn_reflns_av_R_equivalents 0.0836
_diffrn_reflns_av_unetI/netI 0.0901
_diffrn_reflns_laue_measured_fraction_full 0.994
_diffrn_reflns_laue_measured_fraction_max 0.994
_diffrn_reflns_limit_h_max 20
_diffrn_reflns_limit_h_min -28
_diffrn_reflns_limit_k_max 19
_diffrn_reflns_limit_k_min -20
_diffrn_reflns_limit_l_max 26
_diffrn_reflns_limit_l_min -27
_diffrn_reflns_number 22620
_diffrn_reflns_point_group_measured_fraction_full 0.994
_diffrn_reflns_point_group_measured_fraction_max 0.994
_diffrn_reflns_theta_full 25.171
_diffrn_reflns_theta_max 25.171
_diffrn_reflns_theta_min 1.554
_exptl_absorpt_coefficient_mu 2.133
_exptl_absorpt_correction_T_max 0.639
_exptl_absorpt_correction_T_min 0.618
_exptl_absorpt_correction_type multi-scan
_exptl_absorpt_process_details (sadabs;bruker,2000)
_exptl_crystal_colour red
_exptl_crystal_density_diffrn 1.585
_exptl_crystal_description block
_exptl_crystal_F_000 3808
_exptl_crystal_size_max 0.23
_exptl_crystal_size_mid 0.22
_exptl_crystal_size_min 0.21
_refine_diff_density_max 0.958
_refine_diff_density_min -0.767
_refine_diff_density_rms 0.112
_refine_ls_extinction_method none
_refine_ls_goodness_of_fit_ref 1.007
_refine_ls_hydrogen_treatment constr
_refine_ls_matrix_type full
_refine_ls_number_parameters 447
_refine_ls_number_reflns 7113
_refine_ls_number_restraints 249
_refine_ls_restrained_S_all 1.033
_refine_ls_R_factor_all 0.1090
_refine_ls_R_factor_gt 0.0544
_refine_ls_shift/su_max 0.001
_refine_ls_shift/su_mean 0.000
_refine_ls_structure_factor_coef Fsqd
_refine_ls_weighting_details 'w=1/[\s^2^(Fo^2^)+(0.0712P)^2^] where P=(Fo^2^+2Fc^2^)/3'
_refine_ls_weighting_scheme calc
_refine_ls_wR_factor_gt 0.1293
_refine_ls_wR_factor_ref 0.1582
_reflns_Friedel_coverage 0.000
_reflns_number_gt 4032
_reflns_number_total 7113
_reflns_threshold_expression 'I > 2\s(I)'
_cod_data_source_file c5dt01382h2.cif
_cod_data_source_block Gd2Co2
_cod_depositor_comments 'Adding full bibliography for 1520123--1520137.cif.'
_cod_database_code 1520127
_audit_block_doi 10.5517/cc14ht9r
_shelx_shelxl_version_number 2014/7
_shelx_space_group_comment
;
The symmetry employed for this shelxl refinement is uniquely defined
by the following loop, which should always be used as a source of
symmetry information in preference to the above space-group names.
They are only intended as comments.
;

loop_
_space_group_symop_operation_xyz
'x, y, z'
'-x, y, -z+1/2'
'x+1/2, y+1/2, z'
'-x+1/2, y+1/2, -z+1/2'
'-x, -y, -z'
'x, -y, z-1/2'
'-x+1/2, -y+1/2, -z'
'x+1/2, -y+1/2, z-1/2'

loop_
_atom_site_label
_atom_site_type_symbol
_atom_site_fract_x
_atom_site_fract_y
_atom_site_fract_z
_atom_site_U_iso_or_equiv
_atom_site_adp_type
_atom_site_occupancy
_atom_site_site_symmetry_order
_atom_site_calc_flag
_atom_site_refinement_flags_posn
_atom_site_refinement_flags_adp
_atom_site_refinement_flags_occupancy
C1 C 0.3509(4) 0.2285(6) 0.4528(6) 0.117(4) Uani 1 1 d . U .
H1A H 0.3578 0.2815 0.4431 0.176 Uiso 1 1 calc DR U .
H1B H 0.3788 0.1932 0.4470 0.176 Uiso 1 1 calc R U .
H1C H 0.3604 0.2254 0.4993 0.176 Uiso 1 1 calc R U .
C2 C 0.2397(2) 0.2555(4) 0.4040(3) 0.069(3) Uani 1 1 d G . .
C3 C 0.2529(3) 0.3215(4) 0.4456(3) 0.086(3) Uani 1 1 d G . .
H3 H 0.2955 0.3363 0.4762 0.104 Uiso 1 1 calc DR U .
C4 C 0.2024(4) 0.3655(3) 0.4414(3) 0.103(4) Uani 1 1 d G . .
H4 H 0.2113 0.4097 0.4692 0.124 Uiso 1 1 calc R U .
C5 C 0.1388(3) 0.3435(3) 0.3957(3) 0.095(3) Uani 1 1 d G U .
H5 H 0.1050 0.3730 0.3929 0.115 Uiso 1 1 calc R U .
C6 C 0.1255(2) 0.2775(3) 0.3541(3) 0.061(2) Uani 1 1 d G U .
C7 C 0.1760(3) 0.2335(3) 0.3583(2) 0.052(2) Uani 1 1 d G U .
C8 C 0.0583(4) 0.2600(5) 0.3095(4) 0.058(2) Uani 1 1 d . . .
H8 H 0.0291 0.2977 0.3070 0.069 Uiso 1 1 calc R U .
C9 C 0.2741(5) -0.0209(7) 0.2061(5) 0.102(4) Uani 1 1 d . U .
H9A H 0.2756 -0.0774 0.2041 0.153 Uiso 1 1 calc DR U .
H9B H 0.3159 -0.0013 0.2401 0.153 Uiso 1 1 calc R U .
H9C H 0.2620 0.0008 0.1620 0.153 Uiso 1 1 calc R U .
C10 C 0.1689(2) -0.0331(4) 0.1873(3) 0.069(2) Uani 1 1 d G U .
C11 C 0.1492(3) -0.0819(4) 0.1307(3) 0.107(4) Uani 1 1 d G U .
H11 H 0.1766 -0.0909 0.1140 0.128 Uiso 1 1 calc DR U .
C12 C 0.0886(3) -0.1173(4) 0.0990(3) 0.129(5) Uani 1 1 d G U .
H12 H 0.0755 -0.1500 0.0611 0.155 Uiso 1 1 calc R U .
C13 C 0.0477(3) -0.1039(4) 0.1239(3) 0.097(3) Uani 1 1 d G U .
H13 H 0.0071 -0.1276 0.1027 0.116 Uiso 1 1 calc R U .
C14 C 0.0673(2) -0.0551(4) 0.1805(3) 0.067(3) Uani 1 1 d G . .
C15 C 0.1279(2) -0.0197(3) 0.2122(2) 0.058(2) Uani 1 1 d G . .
C16 C 0.0214(4) -0.0454(5) 0.2031(4) 0.062(2) Uani 1 1 d . U .
H16 H -0.0112 -0.0827 0.1891 0.074 Uiso 1 1 calc R U .
C17 C 0.3012(5) 0.1743(6) 0.2689(5) 0.071(3) Uani 1 1 d . U .
C18 C 0.3266(3) 0.2213(4) 0.2319(3) 0.067(2) Uani 1 1 d G U .
C19 C 0.3803(3) 0.1937(4) 0.2310(3) 0.095(3) Uani 1 1 d G U .
H19 H 0.4013 0.1481 0.2550 0.114 Uiso 1 1 calc R U .
C20 C 0.4027(3) 0.2343(5) 0.1942(4) 0.104(4) Uani 1 1 d G U .
H20 H 0.4386 0.2159 0.1936 0.125 Uiso 1 1 calc R U .
C21 C 0.3714(3) 0.3025(4) 0.1584(3) 0.099(4) Uani 1 1 d G U .
H21 H 0.3863 0.3297 0.1338 0.119 Uiso 1 1 calc R U .
C22 C 0.3177(3) 0.3301(3) 0.1593(3) 0.085(3) Uani 1 1 d G U .
H22 H 0.2967 0.3757 0.1353 0.102 Uiso 1 1 calc R U .
C23 C 0.2953(3) 0.2895(4) 0.1960(3) 0.074(3) Uani 1 1 d G U .
H23 H 0.2593 0.3079 0.1966 0.089 Uiso 1 1 calc R U .
C24 C 0.3480(4) -0.0164(6) 0.4283(5) 0.064(2) Uani 1 1 d . U .
C25 C 0.3972(3) -0.0692(4) 0.4804(3) 0.071(3) Uani 1 1 d G U .
C26 C 0.4552(4) -0.0373(4) 0.5322(4) 0.110(4) Uani 1 1 d G U .
H26 H 0.4621 0.0169 0.5342 0.132 Uiso 1 1 calc R U .
C27 C 0.5028(3) -0.0866(5) 0.5812(3) 0.123(4) Uani 1 1 d G U .
H27 H 0.5416 -0.0653 0.6159 0.148 Uiso 1 1 calc R U .
C28 C 0.4925(4) -0.1676(5) 0.5783(4) 0.121(4) Uani 1 1 d G U .
H28 H 0.5244 -0.2005 0.6110 0.146 Uiso 1 1 calc R U .
C29 C 0.4346(4) -0.1994(3) 0.5264(4) 0.140(5) Uani 1 1 d G U .
H29 H 0.4277 -0.2536 0.5245 0.168 Uiso 1 1 calc R U .
C30 C 0.3869(3) -0.1502(4) 0.4775(4) 0.104(4) Uani 1 1 d G U .
H30 H 0.3481 -0.1714 0.4428 0.124 Uiso 1 1 calc R U .
C31 C 0.1689(4) 0.0281(4) 0.4122(4) 0.0463(19) Uani 1 1 d . . .
C32 C 0.1751(3) -0.0261(3) 0.4671(2) 0.052(2) Uani 1 1 d G U .
C33 C 0.2295(2) -0.0736(3) 0.5029(3) 0.065(2) Uani 1 1 d G U .
H33 H 0.2631 -0.0695 0.4945 0.078 Uiso 1 1 calc R U .
C34 C 0.2335(3) -0.1273(3) 0.5512(3) 0.088(3) Uani 1 1 d G U .
H34 H 0.2699 -0.1591 0.5752 0.105 Uiso 1 1 calc R U .
C35 C 0.1832(3) -0.1335(4) 0.5638(3) 0.097(3) Uani 1 1 d G U .
H35 H 0.1859 -0.1694 0.5961 0.116 Uiso 1 1 calc R U .
C36 C 0.1288(3) -0.0860(4) 0.5279(3) 0.097(3) Uani 1 1 d G U .
H36 H 0.0951 -0.0901 0.5363 0.117 Uiso 1 1 calc R U .
C37 C 0.1247(2) -0.0323(3) 0.4796(3) 0.077(3) Uani 1 1 d G U .
H37 H 0.0883 -0.0005 0.4557 0.092 Uiso 1 1 calc R U .
C38 C 0.0046(4) 0.1363(7) 0.1060(4) 0.088(3) Uani 1 1 d . U .
H38A H -0.0296 0.1114 0.1089 0.133 Uiso 1 1 calc R U .
H38B H 0.0141 0.1057 0.0768 0.133 Uiso 1 1 calc R U .
H38C H -0.0085 0.1884 0.0874 0.133 Uiso 1 1 calc R U .
C39 C 0.1147(7) 0.3227(8) 0.1778(7) 0.148(6) Uani 1 1 d . . .
H39A H 0.0897 0.3150 0.1992 0.221 Uiso 1 1 calc R U .
H39B H 0.0900 0.3530 0.1365 0.221 Uiso 1 1 calc R U .
H39C H 0.1538 0.3505 0.2088 0.221 Uiso 1 1 calc R U .
Co1 Co 0.08871(5) 0.10189(6) 0.27600(5) 0.0447(3) Uani 1 1 d . . .
Gd1 Gd 0.25094(2) 0.08401(3) 0.33486(2) 0.05694(18) Uani 1 1 d . . .
N1 N 0.0338(3) 0.1973(3) 0.2723(3) 0.0464(15) Uani 1 1 d . . .
N2 N 0.0234(3) 0.0110(4) 0.2406(3) 0.0487(16) Uani 1 1 d . . .
O1 O 0.2854(3) 0.2067(4) 0.4069(3) 0.0728(18) Uani 1 1 d . U .
O2 O 0.1670(2) 0.1734(3) 0.3178(2) 0.0508(13) Uani 1 1 d . . .
O3 O 0.2279(3) 0.0016(4) 0.2237(3) 0.0713(17) Uani 1 1 d . . .
O4 O 0.1494(2) 0.0293(3) 0.2655(2) 0.0495(13) Uani 1 1 d . . .
O5 O 0.3358(3) 0.1227(4) 0.3116(3) 0.0813(19) Uani 1 1 d . U .
O6 O 0.2445(3) 0.1875(4) 0.2550(3) 0.0738(18) Uani 1 1 d . U .
O7 O 0.3500(3) 0.0557(4) 0.4411(3) 0.0726(17) Uani 1 1 d . U .
O8 O 0.3042(3) -0.0438(4) 0.3709(3) 0.0728(17) Uani 1 1 d . U .
O9 O 0.2194(2) 0.0386(3) 0.4111(2) 0.0568(14) Uani 1 1 d . U .
O10 O 0.1154(3) 0.0602(3) 0.3734(3) 0.0524(13) Uani 1 1 d . U .
O11 O 0.0600(3) 0.1411(4) 0.1719(3) 0.0673(16) Uani 1 1 d D U .
H11A H 0.0830 0.1774 0.1731 0.101 Uiso 1 1 calc DR U .
O12 O 0.1301(4) 0.2486(5) 0.1616(4) 0.101(2) Uani 1 1 d . U .
H12A H 0.1676 0.2373 0.1903 0.152 Uiso 1 1 calc R U .
O13 O 0.0000 0.4718(19) 0.2500 0.419(17) Uani 1 2 d S TU P

loop_
_atom_site_aniso_label
_atom_site_aniso_U_11
_atom_site_aniso_U_22
_atom_site_aniso_U_33
_atom_site_aniso_U_23
_atom_site_aniso_U_13
_atom_site_aniso_U_12
C1 0.055(6) 0.103(8) 0.138(9) 0.025(7) 0.010(6) -0.035(6)
C2 0.067(6) 0.078(7) 0.040(5) 0.008(5) 0.011(5) -0.035(5)
C3 0.074(7) 0.095(8) 0.058(6) -0.011(6) 0.012(6) -0.053(6)
C4 0.102(9) 0.084(8) 0.083(8) -0.038(6) 0.019(7) -0.032(7)
C5 0.103(7) 0.087(6) 0.091(6) -0.029(5) 0.046(6) -0.013(5)
C6 0.061(5) 0.056(5) 0.061(5) -0.016(4) 0.028(4) -0.013(4)
C7 0.049(4) 0.053(5) 0.045(4) 0.004(4) 0.018(4) -0.014(4)
C8 0.063(5) 0.043(5) 0.069(6) -0.007(4) 0.036(5) -0.009(4)
C9 0.077(7) 0.150(10) 0.109(8) 0.002(7) 0.070(6) 0.016(7)
C10 0.056(5) 0.096(6) 0.062(5) -0.016(4) 0.036(4) 0.011(5)
C11 0.088(6) 0.144(8) 0.114(7) -0.051(6) 0.070(6) 0.000(6)
C12 0.104(7) 0.165(9) 0.130(8) -0.068(6) 0.070(6) 0.009(6)
C13 0.074(6) 0.106(7) 0.108(7) -0.060(5) 0.045(5) -0.012(5)
C14 0.047(5) 0.075(6) 0.076(6) -0.035(5) 0.030(5) -0.004(4)
C15 0.042(5) 0.084(6) 0.046(5) 0.002(4) 0.023(4) 0.009(4)
C16 0.046(4) 0.053(5) 0.084(6) -0.018(4) 0.032(4) -0.008(4)
C17 0.068(6) 0.090(6) 0.060(5) 0.004(5) 0.035(5) -0.013(5)
C18 0.058(5) 0.095(6) 0.045(4) -0.005(4) 0.025(4) -0.021(4)
C19 0.067(6) 0.127(7) 0.102(6) 0.033(6) 0.050(5) 0.004(5)
C20 0.075(6) 0.136(8) 0.115(7) 0.016(6) 0.060(6) -0.010(6)
C21 0.092(7) 0.112(7) 0.098(7) 0.010(6) 0.054(6) -0.026(6)
C22 0.093(6) 0.092(6) 0.080(6) 0.001(5) 0.052(5) -0.021(5)
C23 0.082(6) 0.082(6) 0.074(5) -0.006(4) 0.051(5) -0.021(5)
C24 0.048(5) 0.090(6) 0.060(5) 0.009(5) 0.034(4) 0.000(5)
C25 0.060(5) 0.088(6) 0.060(5) 0.001(4) 0.027(4) 0.004(5)
C26 0.089(7) 0.116(7) 0.097(7) 0.017(6) 0.028(6) 0.003(6)
C27 0.092(7) 0.138(8) 0.117(8) 0.019(6) 0.038(6) 0.011(6)
C28 0.111(8) 0.125(8) 0.104(7) 0.003(6) 0.039(6) 0.028(7)
C29 0.141(9) 0.120(8) 0.137(8) 0.005(7) 0.057(7) 0.031(7)
C30 0.100(7) 0.103(7) 0.096(7) 0.006(6) 0.043(6) 0.024(6)
C31 0.053(5) 0.048(5) 0.043(5) -0.009(4) 0.028(4) -0.014(4)
C32 0.059(5) 0.051(5) 0.048(4) -0.004(3) 0.029(4) -0.009(4)
C33 0.067(5) 0.062(5) 0.054(5) 0.010(4) 0.023(4) -0.003(4)
C34 0.085(6) 0.082(6) 0.083(6) 0.026(5) 0.034(5) 0.010(5)
C35 0.092(7) 0.101(7) 0.094(6) 0.034(5) 0.045(5) 0.002(6)
C36 0.086(6) 0.116(7) 0.105(7) 0.033(5) 0.060(6) 0.003(5)
C37 0.071(5) 0.092(6) 0.080(6) 0.020(5) 0.048(5) 0.000(5)
C38 0.065(6) 0.136(9) 0.048(6) 0.007(5) 0.018(5) -0.015(6)
C39 0.205(17) 0.114(11) 0.163(14) 0.000(10) 0.123(13) -0.044(11)
Co1 0.0371(6) 0.0532(7) 0.0402(6) -0.0038(5) 0.0176(5) -0.0040(5)
Gd1 0.0359(2) 0.0849(4) 0.0452(3) 0.0107(2) 0.0176(2) -0.0046(2)
N1 0.049(3) 0.044(4) 0.048(4) -0.004(3) 0.026(3) -0.008(3)
N2 0.039(4) 0.050(4) 0.059(4) -0.004(3) 0.028(3) 0.002(3)
O1 0.044(3) 0.088(4) 0.071(4) 0.007(3) 0.019(3) -0.019(3)
O2 0.049(3) 0.054(3) 0.045(3) -0.006(2) 0.021(3) -0.015(3)
O3 0.046(3) 0.114(5) 0.063(4) -0.004(3) 0.035(3) 0.002(3)
O4 0.040(3) 0.067(4) 0.041(3) -0.011(3) 0.020(3) -0.009(3)
O5 0.050(3) 0.121(5) 0.073(4) 0.029(4) 0.031(3) -0.005(3)
O6 0.049(3) 0.108(5) 0.068(4) 0.021(3) 0.033(3) -0.004(3)
O7 0.045(3) 0.098(5) 0.060(4) 0.011(3) 0.018(3) -0.008(3)
O8 0.057(4) 0.097(4) 0.060(4) -0.002(3) 0.026(3) 0.006(3)
O9 0.042(3) 0.078(4) 0.043(3) 0.011(3) 0.017(3) -0.003(3)
O10 0.045(3) 0.064(3) 0.050(3) 0.009(3) 0.026(3) 0.009(3)
O11 0.063(4) 0.082(4) 0.051(3) 0.005(3) 0.026(3) -0.015(3)
O12 0.089(5) 0.115(6) 0.093(5) 0.028(5) 0.041(4) -0.007(5)
O13 0.46(2) 0.34(2) 0.44(2) 0.000 0.223(17) 0.000

loop_
_atom_type_symbol
_atom_type_description
_atom_type_scat_dispersion_real
_atom_type_scat_dispersion_imag
_atom_type_scat_source
C C 0.0033 0.0016 'International Tables Vol C Tables 4.2.6.8 and 6.1.1.4'
H H 0.0000 0.0000 'International Tables Vol C Tables 4.2.6.8 and 6.1.1.4'
Co Co 0.3494 0.9721 'International Tables Vol C Tables 4.2.6.8 and 6.1.1.4'
Gd Gd -0.1653 3.9035 'International Tables Vol C Tables 4.2.6.8 and 6.1.1.4'
N N 0.0061 0.0033 'International Tables Vol C Tables 4.2.6.8 and 6.1.1.4'
O O 0.0106 0.0060 'International Tables Vol C Tables 4.2.6.8 and 6.1.1.4'

loop_
_geom_angle_atom_site_label_1
_geom_angle_atom_site_label_2
_geom_angle_atom_site_label_3
_geom_angle
_geom_angle_site_symmetry_1
_geom_angle_site_symmetry_3
O1 C1 H1A 109.5 . .
O1 C1 H1B 109.5 . .
H1A C1 H1B 109.5 . .
O1 C1 H1C 109.5 . .
H1A C1 H1C 109.5 . .
H1B C1 H1C 109.5 . .
O1 C2 C3 124.3(5) . .
O1 C2 C7 115.6(5) . .
C3 C2 C7 120.0 . .
C4 C3 C2 120.0 . .
C4 C3 H3 120.0 . .
C2 C3 H3 120.0 . .
C3 C4 C5 120.0 . .
C3 C4 H4 120.0 . .
C5 C4 H4 120.0 . .
C6 C5 C4 120.0 . .
C6 C5 H5 120.0 . .
C4 C5 H5 120.0 . .
C7 C6 C5 120.0 . .
C7 C6 C8 124.9(5) . .
C5 C6 C8 115.1(5) . .
O2 C7 C6 123.2(4) . .
O2 C7 C2 116.7(4) . .
C6 C7 C2 120.0 . .
N1 C8 C6 126.8(7) . .
N1 C8 H8 116.6 . .
C6 C8 H8 116.6 . .
O3 C9 H9A 109.5 . .
O3 C9 H9B 109.5 . .
H9A C9 H9B 109.5 . .
O3 C9 H9C 109.5 . .
H9A C9 H9C 109.5 . .
H9B C9 H9C 109.5 . .
O3 C10 C11 124.7(5) . .
O3 C10 C15 115.2(5) . .
C11 C10 C15 120.0 . .
C10 C11 C12 120.0 . .
C10 C11 H11 120.0 . .
C12 C11 H11 120.0 . .
C13 C12 C11 120.0 . .
C13 C12 H12 120.0 . .
C11 C12 H12 120.0 . .
C12 C13 C14 120.0 . .
C12 C13 H13 120.0 . .
C14 C13 H13 120.0 . .
C15 C14 C13 120.0 . .
C15 C14 C16 124.1(5) . .
C13 C14 C16 115.9(5) . .
O4 C15 C14 123.4(4) . .
O4 C15 C10 116.6(4) . .
C14 C15 C10 120.0 . .
N2 C16 C14 123.7(7) . .
N2 C16 H16 118.1 . .
C14 C16 H16 118.1 . .
O5 C17 O6 121.6(8) . .
O5 C17 C18 120.1(9) . .
O6 C17 C18 118.2(9) . .
O5 C17 Gd1 60.5(5) . .
O6 C17 Gd1 61.1(5) . .
C18 C17 Gd1 178.4(6) . .
C19 C18 C23 120.0 . .
C19 C18 C17 119.1(6) . .
C23 C18 C17 120.8(6) . .
C20 C19 C18 120.0 . .
C20 C19 H19 120.0 . .
C18 C19 H19 120.0 . .
C21 C20 C19 120.0 . .
C21 C20 H20 120.0 . .
C19 C20 H20 120.0 . .
C20 C21 C22 120.0 . .
C20 C21 H21 120.0 . .
C22 C21 H21 120.0 . .
C23 C22 C21 120.0 . .
C23 C22 H22 120.0 . .
C21 C22 H22 120.0 . .
C22 C23 C18 120.0 . .
C22 C23 H23 120.0 . .
C18 C23 H23 120.0 . .
O7 C24 O8 120.6(9) . .
O7 C24 C25 119.3(8) . .
O8 C24 C25 120.1(9) . .
O7 C24 Gd1 59.8(5) . .
O8 C24 Gd1 60.9(5) . .
C25 C24 Gd1 176.2(6) . .
C26 C25 C30 120.0 . .
C26 C25 C24 119.2(7) . .
C30 C25 C24 120.8(7) . .
C25 C26 C27 120.0 . .
C25 C26 H26 120.0 . .
C27 C26 H26 120.0 . .
C28 C27 C26 120.0 . .
C28 C27 H27 120.0 . .
C26 C27 H27 120.0 . .
C27 C28 C29 120.0 . .
C27 C28 H28 120.0 . .
C29 C28 H28 120.0 . .
C30 C29 C28 120.0 . .
C30 C29 H29 120.0 . .
C28 C29 H29 120.0 . .
C29 C30 C25 120.0 . .
C29 C30 H30 120.0 . .
C25 C30 H30 120.0 . .
O9 C31 O10 126.1(7) . .
O9 C31 C32 115.5(7) . .
O10 C31 C32 118.3(7) . .
C33 C32 C37 120.0 . .
C33 C32 C31 120.0(5) . .
C37 C32 C31 119.9(5) . .
C34 C33 C32 120.0 . .
C34 C33 H33 120.0 . .
C32 C33 H33 120.0 . .
C35 C34 C33 120.0 . .
C35 C34 H34 120.0 . .
C33 C34 H34 120.0 . .
C34 C35 C36 120.0 . .
C34 C35 H35 120.0 . .
C36 C35 H35 120.0 . .
C35 C36 C37 120.0 . .
C35 C36 H36 120.0 . .
C37 C36 H36 120.0 . .
C36 C37 C32 120.0 . .
C36 C37 H37 120.0 . .
C32 C37 H37 120.0 . .
O11 C38 H38A 109.5 . .
O11 C38 H38B 109.5 . .
H38A C38 H38B 109.5 . .
O11 C38 H38C 109.5 . .
H38A C38 H38C 109.5 . .
H38B C38 H38C 109.5 . .
O12 C39 H39A 109.5 . .
O12 C39 H39B 109.5 . .
H39A C39 H39B 109.5 . .
O12 C39 H39C 109.5 . .
H39A C39 H39C 109.5 . .
H39B C39 H39C 109.5 . .
O4 Co1 O2 81.9(2) . .
O4 Co1 N2 87.5(2) . .
O2 Co1 N2 168.0(2) . .
O4 Co1 N1 164.1(2) . .
O2 Co1 N1 88.6(2) . .
N2 Co1 N1 102.9(2) . .
O4 Co1 O10 94.3(2) . .
O2 Co1 O10 90.3(2) . .
N2 Co1 O10 85.1(2) . .
N1 Co1 O10 98.5(2) . .
O4 Co1 O11 84.3(2) . .
O2 Co1 O11 91.2(2) . .
N2 Co1 O11 93.1(2) . .
N1 Co1 O11 83.2(2) . .
O10 Co1 O11 177.7(2) . .
O4 Co1 Gd1 40.61(13) . .
O2 Co1 Gd1 42.97(15) . .
N2 Co1 Gd1 125.35(17) . .
N1 Co1 Gd1 131.61(16) . .
O10 Co1 Gd1 83.86(15) . .
O11 Co1 Gd1 96.10(16) . .
O4 Gd1 O9 74.78(17) . .
O4 Gd1 O2 68.43(17) . .
O9 Gd1 O2 75.87(18) . .
O4 Gd1 O7 139.1(2) . .
O9 Gd1 O7 74.35(19) . .
O2 Gd1 O7 127.4(2) . .
O4 Gd1 O8 93.59(19) . .
O9 Gd1 O8 77.2(2) . .
O2 Gd1 O8 150.73(18) . .
O7 Gd1 O8 53.7(2) . .
O4 Gd1 O5 131.99(19) . .
O9 Gd1 O5 150.42(19) . .
O2 Gd1 O5 121.9(2) . .
O7 Gd1 O5 76.2(2) . .
O8 Gd1 O5 87.4(2) . .
O4 Gd1 O6 98.19(18) . .
O9 Gd1 O6 148.4(2) . .
O2 Gd1 O6 72.96(18) . .
O7 Gd1 O6 122.0(2) . .
O8 Gd1 O6 134.4(2) . .
O5 Gd1 O6 52.75(19) . .
O4 Gd1 O1 130.78(19) . .
O9 Gd1 O1 85.08(19) . .
O2 Gd1 O1 63.20(18) . .
O7 Gd1 O1 71.9(2) . .
O8 Gd1 O1 125.4(2) . .
O5 Gd1 O1 83.6(2) . .
O6 Gd1 O1 76.4(2) . .
O4 Gd1 O3 61.29(17) . .
O9 Gd1 O3 122.34(19) . .
O2 Gd1 O3 115.50(16) . .
O7 Gd1 O3 117.0(2) . .
O8 Gd1 O3 70.71(19) . .
O5 Gd1 O3 74.1(2) . .
O6 Gd1 O3 76.9(2) . .
O1 Gd1 O3 152.19(19) . .
O4 Gd1 C24 116.9(2) . .
O9 Gd1 C24 72.9(2) . .
O2 Gd1 C24 144.9(2) . .
O7 Gd1 C24 26.6(2) . .
O8 Gd1 C24 27.1(2) . .
O5 Gd1 C24 81.9(2) . .
O6 Gd1 C24 134.6(2) . .
O1 Gd1 C24 98.3(3) . .
O3 Gd1 C24 94.8(2) . .
O4 Gd1 C17 116.9(2) . .
O9 Gd1 C17 164.0(2) . .
O2 Gd1 C17 97.7(3) . .
O7 Gd1 C17 99.3(3) . .
O8 Gd1 C17 111.3(3) . .
O5 Gd1 C17 26.3(2) . .
O6 Gd1 C17 26.5(2) . .
O1 Gd1 C17 79.0(2) . .
O3 Gd1 C17 73.6(2) . .
C24 Gd1 C17 108.2(3) . .
O4 Gd1 Co1 34.64(13) . .
O9 Gd1 Co1 64.94(12) . .
O2 Gd1 Co1 35.11(11) . .
O7 Gd1 Co1 138.49(15) . .
O8 Gd1 Co1 120.48(15) . .
O5 Gd1 Co1 143.48(15) . .
O6 Gd1 Co1 91.52(13) . .
O1 Gd1 Co1 96.14(14) . .
O3 Gd1 Co1 92.31(12) . .
C24 Gd1 Co1 133.76(18) . .
C17 Gd1 Co1 117.6(2) . .
C8 N1 N1 116.0(5) . 2
C8 N1 Co1 123.3(5) . .
N1 N1 Co1 120.7(3) 2 .
C16 N2 N2 116.9(6) . 2
C16 N2 Co1 125.7(5) . .
N2 N2 Co1 117.4(4) 2 .
C2 O1 C1 116.7(7) . .
C2 O1 Gd1 119.2(4) . .
C1 O1 Gd1 124.1(6) . .
C7 O2 Co1 124.6(4) . .
C7 O2 Gd1 123.9(4) . .
Co1 O2 Gd1 101.9(2) . .
C10 O3 C9 116.3(7) . .
C10 O3 Gd1 116.1(4) . .
C9 O3 Gd1 126.6(6) . .
C15 O4 Co1 121.4(4) . .
C15 O4 Gd1 130.2(4) . .
Co1 O4 Gd1 104.7(2) . .
C17 O5 Gd1 93.2(5) . .
C17 O6 Gd1 92.5(6) . .
C24 O7 Gd1 93.5(5) . .
C24 O8 Gd1 92.0(6) . .
C31 O9 Gd1 139.0(5) . .
C31 O10 Co1 122.4(5) . .
C38 O11 Co1 136.7(5) . .
C38 O11 H11A 109.5 . .
Co1 O11 H11A 111.2 . .
C39 O12 H12A 109.5 . .

loop_
_geom_bond_atom_site_label_1
_geom_bond_atom_site_label_2
_geom_bond_distance
_geom_bond_site_symmetry_2
C1 O1 1.423(10) .
C1 H1A 0.9600 .
C1 H1B 0.9600 .
C1 H1C 0.9600 .
C2 O1 1.354(8) .
C2 C3 1.3900 .
C2 C7 1.3900 .
C3 C4 1.3900 .
C3 H3 0.9300 .
C4 C5 1.3900 .
C4 H4 0.9300 .
C5 C6 1.3900 .
C5 H5 0.9300 .
C6 C7 1.3900 .
C6 C8 1.433(8) .
C7 O2 1.314(6) .
C8 N1 1.294(9) .
C8 H8 0.9300 .
C9 O3 1.421(10) .
C9 H9A 0.9600 .
C9 H9B 0.9600 .
C9 H9C 0.9600 .
C10 O3 1.357(7) .
C10 C11 1.3900 .
C10 C15 1.3900 .
C11 C12 1.3900 .
C11 H11 0.9300 .
C12 C13 1.3900 .
C12 H12 0.9300 .
C13 C14 1.3900 .
C13 H13 0.9300 .
C14 C15 1.3900 .
C14 C16 1.452(9) .
C15 O4 1.332(6) .
C16 N2 1.265(9) .
C16 H16 0.9300 .
C17 O5 1.251(10) .
C17 O6 1.256(11) .
C17 C18 1.502(10) .
C17 Gd1 2.818(9) .
C18 C19 1.3900 .
C18 C23 1.3900 .
C19 C20 1.3900 .
C19 H19 0.9300 .
C20 C21 1.3900 .
C20 H20 0.9300 .
C21 C22 1.3900 .
C21 H21 0.9300 .
C22 C23 1.3900 .
C22 H22 0.9300 .
C23 H23 0.9300 .
C24 O7 1.250(10) .
C24 O8 1.268(10) .
C24 C25 1.470(10) .
C24 Gd1 2.783(9) .
C25 C26 1.3900 .
C25 C30 1.3900 .
C26 C27 1.3900 .
C26 H26 0.9300 .
C27 C28 1.3900 .
C27 H27 0.9300 .
C28 C29 1.3900 .
C28 H28 0.9300 .
C29 C30 1.3900 .
C29 H29 0.9300 .
C30 H30 0.9300 .
C31 O9 1.246(9) .
C31 O10 1.251(9) .
C31 C32 1.493(8) .
C32 C33 1.3900 .
C32 C37 1.3900 .
C33 C34 1.3900 .
C33 H33 0.9300 .
C34 C35 1.3900 .
C34 H34 0.9300 .
C35 C36 1.3900 .
C35 H35 0.9300 .
C36 C37 1.3900 .
C36 H36 0.9300 .
C37 H37 0.9300 .
C38 O11 1.403(9) .
C38 H38A 0.9600 .
C38 H38B 0.9600 .
C38 H38C 0.9600 .
C39 O12 1.412(13) .
C39 H39A 0.9600 .
C39 H39B 0.9600 .
C39 H39C 0.9600 .
Co1 O4 2.022(5) .
Co1 O2 2.022(5) .
Co1 N2 2.049(6) .
Co1 N1 2.065(6) .
Co1 O10 2.082(5) .
Co1 O11 2.195(5) .
Co1 Gd1 3.4395(12) .
Gd1 O4 2.315(5) .
Gd1 O9 2.354(5) .
Gd1 O2 2.396(5) .
Gd1 O7 2.410(5) .
Gd1 O8 2.434(6) .
Gd1 O5 2.457(6) .
Gd1 O6 2.469(5) .
Gd1 O1 2.507(6) .
Gd1 O3 2.680(6) .
N1 N1 1.409(11) 2
N2 N2 1.401(11) 2
O11 H11A 0.8200 .
O12 H12A 0.8200 .

loop_
_geom_torsion_atom_site_label_1
_geom_torsion_atom_site_label_2
_geom_torsion_atom_site_label_3
_geom_torsion_atom_site_label_4
_geom_torsion
_geom_torsion_site_symmetry_4
O1 C2 C3 C4 -176.4(6) .
C7 C2 C3 C4 0.0 .
C2 C3 C4 C5 0.0 .
C3 C4 C5 C6 0.0 .
C4 C5 C6 C7 0.0 .
C4 C5 C6 C8 179.4(6) .
C5 C6 C7 O2 -175.8(6) .
C8 C6 C7 O2 4.8(7) .
C5 C6 C7 C2 0.0 .
C8 C6 C7 C2 -179.4(6) .
O1 C2 C7 O2 -7.2(6) .
C3 C2 C7 O2 176.1(5) .
O1 C2 C7 C6 176.7(6) .
C3 C2 C7 C6 0.0 .
C7 C6 C8 N1 8.2(11) .
C5 C6 C8 N1 -171.2(7) .
O3 C10 C11 C12 177.1(7) .
C15 C10 C11 C12 0.0 .
C10 C11 C12 C13 0.0 .
C11 C12 C13 C14 0.0 .
C12 C13 C14 C15 0.0 .
C12 C13 C14 C16 -179.4(7) .
C13 C14 C15 O4 178.2(6) .
C16 C14 C15 O4 -2.4(8) .
C13 C14 C15 C10 0.0 .
C16 C14 C15 C10 179.4(7) .
O3 C10 C15 O4 4.3(6) .
C11 C10 C15 O4 -178.3(6) .
O3 C10 C15 C14 -177.4(6) .
C11 C10 C15 C14 0.0 .
C15 C14 C16 N2 19.9(11) .
C13 C14 C16 N2 -160.7(7) .
O5 C17 C18 C19 17.2(11) .
O6 C17 C18 C19 -161.8(7) .
O5 C17 C18 C23 -166.0(7) .
O6 C17 C18 C23 15.0(11) .
C23 C18 C19 C20 0.0 .
C17 C18 C19 C20 176.9(6) .
C18 C19 C20 C21 0.0 .
C19 C20 C21 C22 0.0 .
C20 C21 C22 C23 0.0 .
C21 C22 C23 C18 0.0 .
C19 C18 C23 C22 0.0 .
C17 C18 C23 C22 -176.8(6) .
O7 C24 C25 C26 -20.1(10) .
O8 C24 C25 C26 159.5(6) .
O7 C24 C25 C30 161.2(7) .
O8 C24 C25 C30 -19.2(10) .
C30 C25 C26 C27 0.0 .
C24 C25 C26 C27 -178.8(7) .
C25 C26 C27 C28 0.0 .
C26 C27 C28 C29 0.0 .
C27 C28 C29 C30 0.0 .
C28 C29 C30 C25 0.0 .
C26 C25 C30 C29 0.0 .
C24 C25 C30 C29 178.7(7) .
O9 C31 C32 C33 -13.7(8) .
O10 C31 C32 C33 168.4(5) .
O9 C31 C32 C37 170.0(5) .
O10 C31 C32 C37 -7.9(8) .
C37 C32 C33 C34 0.0 .
C31 C32 C33 C34 -176.3(5) .
C32 C33 C34 C35 0.0 .
C33 C34 C35 C36 0.0 .
C34 C35 C36 C37 0.0 .
C35 C36 C37 C32 0.0 .
C33 C32 C37 C36 0.0 .
C31 C32 C37 C36 176.3(5) .
C6 C8 N1 N1 -174.2(7) 2
C6 C8 N1 Co1 5.5(11) .
C14 C16 N2 N2 -178.4(7) 2
C14 C16 N2 Co1 1.6(12) .
C3 C2 O1 C1 -4.2(9) .
C7 C2 O1 C1 179.3(6) .
C3 C2 O1 Gd1 174.5(3) .
C7 C2 O1 Gd1 -2.0(6) .
C6 C7 O2 Co1 -29.9(6) .
C2 C7 O2 Co1 154.1(3) .
C6 C7 O2 Gd1 -169.9(3) .
C2 C7 O2 Gd1 14.2(6) .
C11 C10 O3 C9 -6.7(9) .
C15 C10 O3 C9 170.5(6) .
C11 C10 O3 Gd1 -176.1(3) .
C15 C10 O3 Gd1 1.2(6) .
C14 C15 O4 Co1 -32.9(7) .
C10 C15 O4 Co1 145.4(4) .
C14 C15 O4 Gd1 172.0(3) .
C10 C15 O4 Gd1 -9.7(7) .
O6 C17 O5 Gd1 0.7(10) .
C18 C17 O5 Gd1 -178.3(7) .
O5 C17 O6 Gd1 -0.7(10) .
C18 C17 O6 Gd1 178.3(7) .
O8 C24 O7 Gd1 4.6(8) .
C25 C24 O7 Gd1 -175.8(6) .
O7 C24 O8 Gd1 -4.6(8) .
C25 C24 O8 Gd1 175.8(7) .
O10 C31 O9 Gd1 -20.8(13) .
C32 C31 O9 Gd1 161.5(5) .
O9 C31 O10 Co1 25.2(11) .
C32 C31 O10 Co1 -157.1(4) .
